data_8102754
loop_
_publ_author_name
'Hong Li'
'Li-Ming Qiang'
'Jun-Ling Si'
'Duo-Bin Mao'

_publ_section_title
;
 Crystal structure of N-(4-bromophenyl)-4-nitrobenzeneamine,
 C12H9BrN2O2
;
_journal_issue 3
_journal_name_full 'Zeitschrift f\"ur Kristallographie - New Crystal Structures'
_journal_page_first 473
_journal_volume 225
_journal_year 2010
_chemical_formula_sum 'C12 H9 Br N2 O2'
_chemical_formula_weight 293.12
_space_group_IT_number 61
_symmetry_cell_setting orthorhombic
_symmetry_space_group_name_Hall '-P 2ac 2ab'
_symmetry_space_group_name_H-M 'P b c a'
_atom_sites_solution_hydrogens geom
_atom_sites_solution_primary direct
_atom_sites_solution_secondary difmap
_audit_creation_method SHELXL-97
_cell_angle_alpha 90.00
_cell_angle_beta 90.00
_cell_angle_gamma 90.00
_cell_formula_units_Z 8
_cell_length_a 15.1396(18)
_cell_length_b 6.7130(8)
_cell_length_c 23.575(3)
_cell_measurement_reflns_used 2023
_cell_measurement_temperature 296(2)
_cell_measurement_theta_max 21.63
_cell_measurement_theta_min 3.20
_cell_volume 2396.0(5)
_computing_cell_refinement 'Bruker SMART'
_computing_data_collection 'Bruker SMART'
_computing_data_reduction 'Bruker SAINT'
_computing_molecular_graphics 'Bruker SHELXTL'
_computing_publication_material 'Bruker SHELXTL'
_computing_structure_refinement 'SHELXL-97 (Sheldrick, 1997)'
_computing_structure_solution 'SHELXS-97 (Sheldrick, 1990)'
_diffrn_ambient_temperature 296(2)
_diffrn_measured_fraction_theta_full 0.998
_diffrn_measured_fraction_theta_max 0.998
_diffrn_measurement_device_type 'CCD area detector'
_diffrn_measurement_method 'phi and omega scans'
_diffrn_radiation_monochromator graphite
_diffrn_radiation_source 'fine-focus sealed tube'
_diffrn_radiation_type MoK\a
_diffrn_radiation_wavelength 0.71073
_diffrn_reflns_av_R_equivalents 0.0503
_diffrn_reflns_av_sigmaI/netI 0.0333
_diffrn_reflns_limit_h_max 18
_diffrn_reflns_limit_h_min -18
_diffrn_reflns_limit_k_max 8
_diffrn_reflns_limit_k_min -7
_diffrn_reflns_limit_l_max 28
_diffrn_reflns_limit_l_min -28
_diffrn_reflns_number 14440
_diffrn_reflns_theta_full 25.49
_diffrn_reflns_theta_max 25.49
_diffrn_reflns_theta_min 2.69
_diffrn_standards_decay_% 0
_diffrn_standards_interval_count 0
_diffrn_standards_interval_time 0
_diffrn_standards_number 0
_exptl_absorpt_coefficient_mu 3.422
_exptl_absorpt_correction_T_max 0.6842
_exptl_absorpt_correction_T_min 0.3892
_exptl_absorpt_correction_type multi-scan
_exptl_absorpt_process_details sadabs
_exptl_crystal_colour colourless
_exptl_crystal_density_diffrn 1.625
_exptl_crystal_density_method 'not measured'
_exptl_crystal_description block
_exptl_crystal_F_000 1168
_exptl_crystal_size_max 0.34
_exptl_crystal_size_mid 0.21
_exptl_crystal_size_min 0.12
_refine_diff_density_max 0.299
_refine_diff_density_min -0.404
_refine_diff_density_rms 0.053
_refine_ls_extinction_method none
_refine_ls_goodness_of_fit_ref 0.877
_refine_ls_hydrogen_treatment constr
_refine_ls_matrix_type full
_refine_ls_number_parameters 154
_refine_ls_number_reflns 2225
_refine_ls_number_restraints 0
_refine_ls_restrained_S_all 0.877
_refine_ls_R_factor_all 0.0818
_refine_ls_R_factor_gt 0.0367
_refine_ls_shift/su_max 0.001
_refine_ls_shift/su_mean 0.000
_refine_ls_structure_factor_coef Fsqd
_refine_ls_weighting_details 'calc w=1/[\s^2^(Fo^2^)+(0.1000P)^2^+0.1015P] where P=(Fo^2^+2Fc^2^)/3'
_refine_ls_weighting_scheme calc
_refine_ls_wR_factor_gt 0.1077
_refine_ls_wR_factor_ref 0.1458
_reflns_number_gt 1308
_reflns_number_total 2225
_reflns_threshold_expression >2sigma(I)
_cod_data_source_file 1267-3049.cff
_cod_data_source_block c
_cod_depositor_comments
;
The following automatic conversions were performed:
'_symmetry_cell_setting' value 'Orthorhombic' changed to 'orthorhombic'
according to '/home/saulius/struct/CIF-dictionaries/cif_core.dic'
dictionary named 'cif_core.dic' version 2.4.1 from 2010-06-29.

Automatic conversion script
Id: cif_fix_enum 1555 2011-01-17 13:19:09Z saulius 
;
_cod_original_cell_volume 2395.9(5)
_cod_original_sg_symbol_H-M Pbca
_cod_database_code 8102754

loop_
_symmetry_equiv_pos_as_xyz
'x, y, z'
'-x+1/2, -y, z+1/2'
'-x, y+1/2, -z+1/2'
'x+1/2, -y+1/2, -z'
'-x, -y, -z'
'x-1/2, y, -z-1/2'
'x, -y-1/2, z-1/2'
'-x-1/2, y-1/2, z'

loop_
_atom_site_label
_atom_site_type_symbol
_atom_site_fract_x
_atom_site_fract_y
_atom_site_fract_z
_atom_site_U_iso_or_equiv
_atom_site_adp_type
_atom_site_occupancy
_atom_site_symmetry_multiplicity
_atom_site_calc_flag
_atom_site_refinement_flags
_atom_site_disorder_assembly
_atom_site_disorder_group
N1 N 0.6870(2) 0.1389(5) 1.04318(17) 0.0579(8) Uani 1 1 d . . .
N2 N 0.4040(2) 0.3165(5) 0.89942(14) 0.0578(9) Uani 1 1 d . . .
H2N H 0.3601 0.3571 0.9179 0.087 Uiso 1 1 d R . .
O1 O 0.6780(2) 0.1626(5) 1.09421(15) 0.0774(9) Uani 1 1 d . . .
O2 O 0.75513(18) 0.0729(5) 1.02186(14) 0.0758(9) Uani 1 1 d . . .
Br1 Br 0.35237(4) 0.22016(9) 0.64573(2) 0.0851(3) Uani 1 1 d . . .
C1 C 0.4753(3) 0.2715(5) 0.93309(17) 0.0464(9) Uani 1 1 d . . .
C2 C 0.4639(3) 0.2719(5) 0.99249(17) 0.0484(9) Uani 1 1 d . . .
H2 H 0.4085 0.2997 1.0076 0.058 Uiso 1 1 calc R . .
C3 C 0.5327(3) 0.2321(5) 1.02827(17) 0.0476(9) Uani 1 1 d . . .
H3 H 0.5246 0.2347 1.0674 0.057 Uiso 1 1 calc R . .
C4 C 0.6144(2) 0.1881(5) 1.00549(17) 0.0466(10) Uani 1 1 d . . .
C5 C 0.6285(3) 0.1892(6) 0.94776(19) 0.0544(10) Uani 1 1 d . . .
H5 H 0.6842 0.1608 0.9332 0.065 Uiso 1 1 calc R . .
C6 C 0.5596(3) 0.2326(5) 0.91169(19) 0.0543(10) Uani 1 1 d . . .
H6 H 0.5693 0.2360 0.8727 0.065 Uiso 1 1 calc R . .
C7 C 0.3958(3) 0.2930(6) 0.84042(18) 0.0514(10) Uani 1 1 d . . .
C8 C 0.4318(3) 0.1335(6) 0.81150(18) 0.0593(11) Uani 1 1 d . . .
H8 H 0.4648 0.0390 0.8311 0.071 Uiso 1 1 calc R . .
C9 C 0.4194(3) 0.1133(7) 0.75403(17) 0.0614(11) Uani 1 1 d . . .
H9 H 0.4442 0.0057 0.7350 0.074 Uiso 1 1 calc R . .
C10 C 0.3710(3) 0.2503(6) 0.72495(19) 0.0551(11) Uani 1 1 d . . .
C11 C 0.3328(3) 0.4072(7) 0.75294(17) 0.0650(12) Uani 1 1 d . . .
H11 H 0.2982 0.4980 0.7332 0.078 Uiso 1 1 calc R . .
C12 C 0.3459(2) 0.4302(6) 0.81036(17) 0.0626(11) Uani 1 1 d . . .
H12 H 0.3210 0.5384 0.8291 0.075 Uiso 1 1 calc R . .

loop_
_atom_site_aniso_label
_atom_site_aniso_U_11
_atom_site_aniso_U_22
_atom_site_aniso_U_33
_atom_site_aniso_U_23
_atom_site_aniso_U_13
_atom_site_aniso_U_12
N1 0.056(2) 0.0480(19) 0.070(3) -0.0035(18) -0.0047(19) -0.0067(17)
N2 0.051(2) 0.071(2) 0.052(2) -0.0086(17) -0.0025(16) 0.0122(17)
O1 0.077(2) 0.096(2) 0.059(2) 0.0019(18) -0.0143(17) 0.0034(19)
O2 0.0530(17) 0.085(2) 0.089(2) -0.0129(18) -0.0075(16) 0.0108(16)
Br1 0.0942(5) 0.1136(5) 0.0474(4) -0.0012(2) -0.0049(2) -0.0056(3)
C1 0.052(2) 0.040(2) 0.048(2) -0.0035(17) 0.0034(18) -0.0032(16)
C2 0.051(2) 0.046(2) 0.048(2) -0.0053(17) 0.0068(18) -0.0013(17)
C3 0.057(2) 0.038(2) 0.047(2) -0.0018(17) 0.0022(19) -0.0066(16)
C4 0.041(2) 0.044(2) 0.054(3) 0.0005(18) -0.0039(17) -0.0070(16)
C5 0.044(2) 0.060(3) 0.059(3) 0.000(2) 0.0070(19) -0.0065(18)
C6 0.056(2) 0.064(3) 0.043(2) -0.0007(18) 0.0072(19) -0.0086(19)
C7 0.049(2) 0.058(3) 0.047(2) -0.004(2) 0.0013(19) 0.0002(19)
C8 0.068(3) 0.058(3) 0.053(3) -0.004(2) -0.006(2) 0.013(2)
C9 0.070(3) 0.063(3) 0.051(3) -0.010(2) 0.002(2) 0.005(2)
C10 0.053(2) 0.069(3) 0.043(2) 0.002(2) 0.0018(18) -0.003(2)
C11 0.067(3) 0.073(3) 0.055(3) 0.004(2) -0.006(2) 0.013(2)
C12 0.063(3) 0.066(3) 0.059(3) -0.005(2) 0.001(2) 0.019(2)

loop_
_atom_type_symbol
_atom_type_description
_atom_type_scat_dispersion_real
_atom_type_scat_dispersion_imag
_atom_type_scat_source
C C 0.0033 0.0016 'International Tables Vol C Tables 4.2.6.8 and 6.1.1.4'
H H 0.0000 0.0000 'International Tables Vol C Tables 4.2.6.8 and 6.1.1.4'
N N 0.0061 0.0033 'International Tables Vol C Tables 4.2.6.8 and 6.1.1.4'
O O 0.0106 0.0060 'International Tables Vol C Tables 4.2.6.8 and 6.1.1.4'
Br Br -0.2901 2.4595 'International Tables Vol C Tables 4.2.6.8 and 6.1.1.4'

loop_
_geom_angle_atom_site_label_1
_geom_angle_atom_site_label_2
_geom_angle_atom_site_label_3
_geom_angle
_geom_angle_site_symmetry_1
_geom_angle_site_symmetry_3
_geom_angle_publ_flag
O1 N1 O2 122.9(4) . . ?
O1 N1 C4 119.3(4) . . ?
O2 N1 C4 117.8(4) . . ?
C1 N2 C7 128.1(3) . . ?
C1 N2 H2N 113.1 . . ?
C7 N2 H2N 118.7 . . ?
N2 C1 C6 123.4(4) . . ?
N2 C1 C2 118.6(4) . . ?
C6 C1 C2 118.0(4) . . ?
C3 C2 C1 121.3(4) . . ?
C3 C2 H2 119.3 . . ?
C1 C2 H2 119.3 . . ?
C2 C3 C4 119.0(4) . . ?
C2 C3 H3 120.5 . . ?
C4 C3 H3 120.5 . . ?
C5 C4 C3 121.5(4) . . ?
C5 C4 N1 119.2(4) . . ?
C3 C4 N1 119.3(4) . . ?
C6 C5 C4 119.6(4) . . ?
C6 C5 H5 120.2 . . ?
C4 C5 H5 120.2 . . ?
C5 C6 C1 120.6(4) . . ?
C5 C6 H6 119.7 . . ?
C1 C6 H6 119.7 . . ?
C8 C7 C12 118.6(4) . . ?
C8 C7 N2 122.7(4) . . ?
C12 C7 N2 118.7(4) . . ?
C9 C8 C7 120.6(4) . . ?
C9 C8 H8 119.7 . . ?
C7 C8 H8 119.7 . . ?
C10 C9 C8 120.2(4) . . ?
C10 C9 H9 119.9 . . ?
C8 C9 H9 119.9 . . ?
C9 C10 C11 120.2(4) . . ?
C9 C10 Br1 120.2(3) . . ?
C11 C10 Br1 119.5(3) . . ?
C10 C11 C12 120.0(4) . . ?
C10 C11 H11 120.0 . . ?
C12 C11 H11 120.0 . . ?
C11 C12 C7 120.4(4) . . ?
C11 C12 H12 119.8 . . ?
C7 C12 H12 119.8 . . ?

loop_
_geom_bond_atom_site_label_1
_geom_bond_atom_site_label_2
_geom_bond_distance
_geom_bond_site_symmetry_2
_geom_bond_publ_flag
N1 O1 1.221(4) . ?
N1 O2 1.230(4) . ?
N1 C4 1.452(5) . ?
N2 C1 1.373(5) . ?
N2 C7 1.405(5) . ?
N2 H2N 0.8405 . ?
Br1 C10 1.899(5) . ?
C1 C6 1.398(6) . ?
C1 C2 1.411(6) . ?
C2 C3 1.367(5) . ?
C2 H2 0.9300 . ?
C3 C4 1.379(5) . ?
C3 H3 0.9300 . ?
C4 C5 1.378(6) . ?
C5 C6 1.377(6) . ?
C5 H5 0.9300 . ?
C6 H6 0.9300 . ?
C7 C8 1.381(6) . ?
C7 C12 1.386(6) . ?
C8 C9 1.375(5) . ?
C8 H8 0.9300 . ?
C9 C10 1.362(6) . ?
C9 H9 0.9300 . ?
C10 C11 1.370(6) . ?
C11 C12 1.377(6) . ?
C11 H11 0.9300 . ?
C12 H12 0.9300 . ?

loop_
_geom_hbond_atom_site_label_D
_geom_hbond_atom_site_label_H
_geom_hbond_atom_site_label_A
_geom_hbond_distance_DH
_geom_hbond_distance_HA
_geom_hbond_distance_DA
_geom_hbond_angle_DHA
_geom_hbond_site_symmetry_A
N2 H2N O2 0.84 2.18 3.012(4) 169.6 4_457

loop_
_geom_torsion_atom_site_label_1
_geom_torsion_atom_site_label_2
_geom_torsion_atom_site_label_3
_geom_torsion_atom_site_label_4
_geom_torsion
_geom_torsion_site_symmetry_1
_geom_torsion_site_symmetry_2
_geom_torsion_site_symmetry_3
_geom_torsion_site_symmetry_4
_geom_torsion_publ_flag
C7 N2 C1 C6 14.2(6) . . . . ?
C7 N2 C1 C2 -168.3(4) . . . . ?
N2 C1 C2 C3 -178.7(3) . . . . ?
C6 C1 C2 C3 -1.1(5) . . . . ?
C1 C2 C3 C4 -0.9(5) . . . . ?
C2 C3 C4 C5 1.9(5) . . . . ?
C2 C3 C4 N1 -177.9(3) . . . . ?
O1 N1 C4 C5 170.6(4) . . . . ?
O2 N1 C4 C5 -10.0(5) . . . . ?
O1 N1 C4 C3 -9.6(5) . . . . ?
O2 N1 C4 C3 169.8(3) . . . . ?
C3 C4 C5 C6 -0.8(6) . . . . ?
N1 C4 C5 C6 179.0(3) . . . . ?
C4 C5 C6 C1 -1.3(6) . . . . ?
N2 C1 C6 C5 179.7(3) . . . . ?
C2 C1 C6 C5 2.2(5) . . . . ?
C1 N2 C7 C8 36.9(6) . . . . ?
C1 N2 C7 C12 -146.3(4) . . . . ?
C12 C7 C8 C9 0.9(6) . . . . ?
N2 C7 C8 C9 177.7(4) . . . . ?
C7 C8 C9 C10 -0.3(7) . . . . ?
C8 C9 C10 C11 -1.3(6) . . . . ?
C8 C9 C10 Br1 -179.1(3) . . . . ?
C9 C10 C11 C12 2.1(6) . . . . ?
Br1 C10 C11 C12 179.9(3) . . . . ?
C10 C11 C12 C7 -1.5(6) . . . . ?
C8 C7 C12 C11 -0.1(6) . . . . ?
N2 C7 C12 C11 -177.0(4) . . . . ?

loop_
_cod_related_entry_id
_cod_related_entry_database
_cod_related_entry_code
1 ChemSpider 3958655
